data_7212991
loop_
_publ_author_name
'Iwamoto, Hidetoshi'
'Takuwa, Akio'
'Hamada, Kensaku'
'Fujiwara, Ryuji'

_publ_section_title
;
 Intra- and intermolecular photocyclization of vinylbenzo-1,4-quinones
;
_journal_issue 5
_journal_name_full 'Journal of the Chemical Society, Perkin Transactions 1'
_journal_page_first 575
_journal_paper_doi 10.1039/a809530b
_journal_year 1999
_chemical_formula_sum 'C30 H22 Cl2 O4'
_chemical_formula_weight 517.38
_chemical_name_systematic
; 

 ? 

;
_space_group_IT_number 2
_symmetry_cell_setting triclinic
_symmetry_space_group_name_Hall '-P 1'
_symmetry_space_group_name_H-M 'P -1'
_atom_sites_solution_hydrogens geom
_atom_sites_solution_primary direct
_atom_sites_solution_secondary difmap
_audit_creation_method SHELXL-97
_cell_angle_alpha 93.98(3)
_cell_angle_beta 95.05(2)
_cell_angle_gamma 75.60(3)
_cell_formula_units_Z 2
_cell_length_a 12.027(3)
_cell_length_b 12.291(5)
_cell_length_c 8.642(2)
_cell_measurement_reflns_used 25
_cell_measurement_temperature 293
_cell_measurement_theta_max 28.5
_cell_measurement_theta_min 27.2
_cell_volume 1231.1(7)
_computing_cell_refinement 'AFC5R software'
_computing_data_collection 'AFC5R software'
_computing_data_reduction 'home program'
_computing_molecular_graphics 'ORTEP (Johnson, 1976)'
_computing_publication_material 'SHELXL-97 (Sheldrick, 1997)'
_computing_structure_refinement 'SHELXL-97 (Sheldrick, 1997)'
_computing_structure_solution 'SHELXS-97 (Sheldrick, 1990)'
_diffrn_ambient_temperature 293
_diffrn_measured_fraction_theta_full 0.664
_diffrn_measured_fraction_theta_max 0.664
_diffrn_measurement_device_type 'Rigaku AFC5R'
_diffrn_measurement_method \w-2\q
_diffrn_radiation_monochromator graphite
_diffrn_radiation_source 'rotated anode'
_diffrn_radiation_type CuK\a
_diffrn_radiation_wavelength 1.54180
_diffrn_reflns_av_R_equivalents 0.0161
_diffrn_reflns_av_sigmaI/netI 0.0342
_diffrn_reflns_limit_h_max 13
_diffrn_reflns_limit_h_min 0
_diffrn_reflns_limit_k_max 13
_diffrn_reflns_limit_k_min -13
_diffrn_reflns_limit_l_max 9
_diffrn_reflns_limit_l_min -9
_diffrn_reflns_number 3568
_diffrn_reflns_theta_full 62.03
_diffrn_reflns_theta_max 62.03
_diffrn_reflns_theta_min 3.72
_diffrn_standards_decay_% 0.05
_diffrn_standards_interval_count 100
_diffrn_standards_number 3
_exptl_absorpt_coefficient_mu 2.666
_exptl_absorpt_correction_type none
_exptl_crystal_colour colorless
_exptl_crystal_density_diffrn 1.396
_exptl_crystal_density_method 'not measured'
_exptl_crystal_description prismatic
_exptl_crystal_F_000 536
_exptl_crystal_size_max 0.3
_exptl_crystal_size_mid 0.2
_exptl_crystal_size_min 0.1
_refine_diff_density_max 0.214
_refine_diff_density_min -0.310
_refine_diff_density_rms 0.058
_refine_ls_extinction_method none
_refine_ls_goodness_of_fit_ref 1.135
_refine_ls_hydrogen_treatment mixed
_refine_ls_matrix_type full
_refine_ls_number_parameters 327
_refine_ls_number_reflns 2563
_refine_ls_number_restraints 0
_refine_ls_restrained_S_all 1.135
_refine_ls_R_factor_all 0.0610
_refine_ls_R_factor_gt 0.0590
_refine_ls_shift/su_max 0.114
_refine_ls_shift/su_mean 0.020
_refine_ls_structure_factor_coef Fsqd
_refine_ls_weighting_details 'w=1/[\s^2^(Fo^2^)+(0.0576P)^2^+2.0102P] where P=(Fo^2^+2Fc^2^)/3'
_refine_ls_weighting_scheme calc
_refine_ls_wR_factor_gt 0.1387
_refine_ls_wR_factor_ref 0.1403
_reflns_number_gt 2493
_reflns_number_total 2563
_reflns_threshold_expression >2sigma(I)
_cod_data_source_file 809530bsup1.cif
_cod_data_source_block iwamoto1s3
_cod_depositor_comments
;
The following automatic conversions were performed:

'_refine_ls_weighting_scheme' value 'calc
w=1/[\s^2^(Fo^2^)+(0.0576P)^2^+2.0102P] where P=(Fo^2^+2Fc^2^)/3' was
changed to 'calc'. New tag '_refine_ls_weighting_details' was
created. The value of the new tag was set to
'w=1/[\s^2^(Fo^2^)+(0.0576P)^2^+2.0102P] where P=(Fo^2^+2Fc^2^)/3'.

Automatic conversion script
Id: cif_fix_values 3143 2015-03-26 13:38:13Z robertas 
;
_cod_database_code 7212991

loop_
_symmetry_equiv_pos_as_xyz
'x, y, z'
'-x, -y, -z'

loop_
_atom_site_label
_atom_site_type_symbol
_atom_site_fract_x
_atom_site_fract_y
_atom_site_fract_z
_atom_site_U_iso_or_equiv
_atom_site_adp_type
_atom_site_occupancy
_atom_site_calc_flag
_atom_site_refinement_flags
Cl1 Cl 0.81155(14) 0.25000(12) 0.42048(17) 0.0632(5) Uani 1 d .
Cl2 Cl 0.37209(14) -0.67454(14) 0.7207(2) 0.0748(5) Uani 1 d .
O1 O 1.1100(3) -0.4032(3) 0.8214(4) 0.0521(10) Uani 1 d .
O2 O 0.8486(3) -0.2327(3) 1.2979(4) 0.0551(10) Uani 1 d .
O3 O 0.4962(3) -0.0093(3) 0.7802(5) 0.0597(11) Uani 1 d .
O4 O 0.9076(3) -0.0691(3) 1.0869(4) 0.0497(9) Uani 1 d .
C1 C 1.0754(4) -0.4097(4) 1.0817(6) 0.0392(12) Uani 1 d .
H1 H 1.1456 -0.4616 1.0991 0.047 Uiso 1 calc R
C2 C 1.0419(4) -0.3705(4) 0.9253(6) 0.0370(12) Uani 1 d .
C3 C 0.9212(4) -0.2931(4) 0.8927(5) 0.0318(11) Uani 1 d .
C4 C 0.8876(4) -0.2511(4) 0.7533(6) 0.0342(11) Uani 1 d .
H4 H 0.9401 -0.2727 0.6774 0.041 Uiso 1 calc R
C5 C 0.7707(4) -0.1701(4) 0.7036(5) 0.0333(11) Uani 1 d .
H5 H 0.7353 -0.2109 0.6197 0.040 Uiso 1 calc .
C6 C 0.6835(4) -0.1445(4) 0.8374(5) 0.0330(11) Uani 1 d .
C7 C 0.5972(4) -0.0243(4) 0.8308(6) 0.0382(12) Uani 1 d .
C8 C 0.6389(4) 0.0729(4) 0.8870(6) 0.0394(12) Uani 1 d .
H8 H 0.5950 0.1443 0.8634 0.047 Uiso 1 calc R
C9 C 0.7398(4) 0.0629(4) 0.9728(6) 0.0373(11) Uani 1 d .
C10 C 0.8095(4) -0.0520(4) 1.0249(5) 0.0351(11) Uani 1 d .
C11 C 0.7519(4) -0.1479(4) 1.0012(5) 0.0316(11) Uani 1 d .
H11 H 0.6962 -0.1382 1.0803 0.038 Uiso 1 calc .
C12 C 0.8395(4) -0.2646(4) 1.0228(5) 0.0313(10) Uani 1 d .
H12 H 0.7924 -0.3196 1.0067 0.038 Uiso 1 calc .
C13 C 0.8967(4) -0.2829(4) 1.1846(6) 0.0371(12) Uani 1 d .
C14 C 1.0094(4) -0.3745(4) 1.2029(6) 0.0382(12) Uani 1 d .
C15 C 0.7911(5) 0.1588(4) 1.0129(7) 0.0523(14) Uani 1 d .
H15A H 0.7438 0.2245 0.9652 0.078 Uiso 1 calc R
H15B H 0.8667 0.1424 0.9759 0.078 Uiso 1 calc R
H15C H 0.7962 0.1721 1.1238 0.078 Uiso 1 calc R
C16 C 1.0392(5) -0.4242(5) 1.3601(6) 0.0555(15) Uani 1 d .
H16A H 1.1132 -0.4765 1.3608 0.083 Uiso 1 calc R
H16B H 0.9821 -0.4625 1.3813 0.083 Uiso 1 calc R
H16C H 1.0411 -0.3652 1.4384 0.083 Uiso 1 calc R
C17 C 0.7854(4) -0.0659(4) 0.6325(5) 0.0331(11) Uani 1 d .
C18 C 0.8794(4) -0.0236(4) 0.6741(6) 0.0368(11) Uani 1 d .
H18 H 0.9368 -0.0599 0.7453 0.044 Uiso 1 calc R
C19 C 0.8885(4) 0.0733(4) 0.6098(6) 0.0402(12) Uani 1 d .
H19 H 0.9519 0.1027 0.6385 0.048 Uiso 1 calc R
C20 C 0.8025(5) 0.1274(4) 0.5013(6) 0.0424(12) Uani 1 d .
C21 C 0.7102(5) 0.0850(5) 0.4541(6) 0.0472(13) Uani 1 d .
H21 H 0.6539 0.1209 0.3812 0.057 Uiso 1 calc R
C22 C 0.7025(4) -0.0121(4) 0.5168(6) 0.0414(12) Uani 1 d .
H22 H 0.6414 -0.0436 0.4827 0.050 Uiso 1 calc R
C23 C 0.6158(4) -0.2305(4) 0.8326(6) 0.0380(12) Uani 1 d .
H23 H 0.5524 -0.2138 0.8922 0.046 Uiso 1 calc R
C24 C 0.6358(4) -0.3288(4) 0.7526(6) 0.0426(12) Uani 1 d .
H24 H 0.6982 -0.3449 0.6913 0.051 Uiso 1 calc R
C25 C 0.5707(4) -0.4135(4) 0.7507(6) 0.0405(12) Uani 1 d .
C26 C 0.6136(5) -0.5193(4) 0.6747(7) 0.0568(16) Uani 1 d .
H26 H 0.6831 -0.5337 0.6285 0.068 Uiso 1 calc R
C27 C 0.5536(5) -0.6003(5) 0.6687(8) 0.0639(17) Uani 1 d .
H27 H 0.5816 -0.6707 0.6206 0.077 Uiso 1 calc R
C28 C 0.4502(4) -0.5744(4) 0.7362(7) 0.0476(14) Uani 1 d .
C29 C 0.4063(5) -0.4717(5) 0.8115(8) 0.0590(16) Uani 1 d .
H29 H 0.3367 -0.4581 0.8573 0.071 Uiso 1 calc R
C30 C 0.4655(5) -0.3910(5) 0.8179(7) 0.0569(16) Uani 1 d .
H30 H 0.4364 -0.3211 0.8667 0.068 Uiso 1 calc R

loop_
_atom_site_aniso_label
_atom_site_aniso_U_11
_atom_site_aniso_U_22
_atom_site_aniso_U_33
_atom_site_aniso_U_23
_atom_site_aniso_U_13
_atom_site_aniso_U_12
Cl1 0.0873(11) 0.0555(9) 0.0570(9) 0.0101(7) 0.0048(8) -0.0348(8)
Cl2 0.0699(10) 0.0663(10) 0.1038(13) 0.0061(9) 0.0107(9) -0.0443(8)
O1 0.039(2) 0.058(2) 0.060(2) 0.0056(19) 0.0191(18) -0.0054(18)
O2 0.059(2) 0.067(3) 0.036(2) -0.0052(19) 0.0083(18) -0.009(2)
O3 0.032(2) 0.062(2) 0.082(3) 0.006(2) -0.0127(19) -0.0101(18)
O4 0.035(2) 0.060(2) 0.056(2) -0.0037(18) -0.0068(17) -0.0199(17)
C1 0.031(3) 0.031(3) 0.054(3) 0.006(2) -0.002(2) -0.006(2)
C2 0.030(3) 0.033(3) 0.052(3) -0.001(2) 0.010(2) -0.014(2)
C3 0.029(2) 0.033(3) 0.037(3) -0.002(2) 0.008(2) -0.012(2)
C4 0.029(3) 0.035(3) 0.040(3) -0.003(2) 0.010(2) -0.009(2)
C5 0.028(2) 0.041(3) 0.033(3) -0.002(2) 0.005(2) -0.012(2)
C6 0.027(2) 0.041(3) 0.034(3) -0.001(2) 0.003(2) -0.013(2)
C7 0.028(3) 0.047(3) 0.040(3) 0.001(2) 0.002(2) -0.012(2)
C8 0.035(3) 0.034(3) 0.048(3) -0.002(2) 0.009(2) -0.005(2)
C9 0.036(3) 0.037(3) 0.040(3) -0.008(2) 0.010(2) -0.012(2)
C10 0.029(3) 0.041(3) 0.035(3) -0.009(2) 0.007(2) -0.011(2)
C11 0.024(2) 0.040(3) 0.032(3) -0.002(2) 0.0055(19) -0.012(2)
C12 0.026(2) 0.035(3) 0.035(3) -0.001(2) 0.008(2) -0.010(2)
C13 0.036(3) 0.039(3) 0.041(3) 0.000(2) 0.005(2) -0.016(2)
C14 0.036(3) 0.036(3) 0.044(3) 0.000(2) -0.003(2) -0.015(2)
C15 0.057(3) 0.044(3) 0.058(4) -0.015(3) 0.011(3) -0.020(3)
C16 0.063(4) 0.065(4) 0.039(3) 0.010(3) -0.010(3) -0.020(3)
C17 0.031(3) 0.036(3) 0.032(3) -0.002(2) 0.000(2) -0.010(2)
C18 0.027(3) 0.046(3) 0.039(3) -0.002(2) 0.002(2) -0.012(2)
C19 0.038(3) 0.053(3) 0.035(3) 0.001(2) 0.004(2) -0.021(2)
C20 0.055(3) 0.041(3) 0.037(3) -0.004(2) 0.011(2) -0.023(3)
C21 0.055(3) 0.055(3) 0.033(3) 0.003(2) -0.006(2) -0.019(3)
C22 0.044(3) 0.046(3) 0.039(3) -0.001(2) -0.003(2) -0.023(2)
C23 0.027(2) 0.048(3) 0.043(3) -0.006(2) 0.004(2) -0.018(2)
C24 0.029(3) 0.045(3) 0.058(3) -0.002(3) 0.008(2) -0.016(2)
C25 0.026(3) 0.045(3) 0.053(3) 0.003(2) 0.001(2) -0.015(2)
C26 0.047(3) 0.050(3) 0.080(4) -0.015(3) 0.024(3) -0.023(3)
C27 0.056(4) 0.050(3) 0.092(5) -0.018(3) 0.020(3) -0.025(3)
C28 0.037(3) 0.045(3) 0.068(4) 0.010(3) 0.000(3) -0.023(3)
C29 0.037(3) 0.053(4) 0.094(5) 0.002(3) 0.022(3) -0.018(3)
C30 0.043(3) 0.047(3) 0.087(4) -0.012(3) 0.024(3) -0.022(3)

loop_
_atom_type_symbol
_atom_type_description
_atom_type_scat_dispersion_real
_atom_type_scat_dispersion_imag
_atom_type_scat_source
C C 0.0181 0.0091 'International Tables Vol C Tables 4.2.6.8 and 6.1.1.4'
H H 0.0000 0.0000 'International Tables Vol C Tables 4.2.6.8 and 6.1.1.4'
O O 0.0492 0.0322 'International Tables Vol C Tables 4.2.6.8 and 6.1.1.4'
Cl Cl 0.3639 0.7018 'International Tables Vol C Tables 4.2.6.8 and 6.1.1.4'

loop_
_geom_angle_atom_site_label_1
_geom_angle_atom_site_label_2
_geom_angle_atom_site_label_3
_geom_angle
C14 C1 C2 123.1(5)
O1 C2 C1 119.2(5)
O1 C2 C3 122.3(5)
C1 C2 C3 118.5(4)
C4 C3 C12 119.9(4)
C4 C3 C2 121.1(4)
C12 C3 C2 119.0(4)
C3 C4 C5 127.2(4)
C17 C5 C4 112.5(4)
C17 C5 C6 113.9(4)
C4 C5 C6 112.7(4)
C23 C6 C11 107.1(4)
C23 C6 C7 108.6(4)
C11 C6 C7 106.2(4)
C23 C6 C5 111.1(4)
C11 C6 C5 110.0(3)
C7 C6 C5 113.5(4)
O3 C7 C8 118.1(5)
O3 C7 C6 123.2(4)
C8 C7 C6 118.6(4)
C9 C8 C7 121.7(5)
C8 C9 C15 122.4(5)
C8 C9 C10 120.6(4)
C15 C9 C10 116.9(4)
O4 C10 C11 119.0(4)
O4 C10 C9 123.8(4)
C11 C10 C9 117.2(4)
C10 C11 C12 112.1(4)
C10 C11 C6 110.5(4)
C12 C11 C6 111.0(4)
C13 C12 C3 114.9(4)
C13 C12 C11 115.2(4)
C3 C12 C11 111.3(4)
O2 C13 C12 120.3(4)
O2 C13 C14 121.7(4)
C12 C13 C14 117.6(4)
C1 C14 C16 122.6(5)
C1 C14 C13 121.0(4)
C16 C14 C13 116.4(5)
C18 C17 C22 118.7(4)
C18 C17 C5 121.2(4)
C22 C17 C5 120.0(4)
C17 C18 C19 119.6(5)
C18 C19 C20 120.2(4)
C21 C20 C19 121.3(5)
C21 C20 Cl1 117.7(4)
C19 C20 Cl1 120.9(4)
C20 C21 C22 118.2(5)
C21 C22 C17 121.8(4)
C24 C23 C6 127.1(4)
C23 C24 C25 126.9(5)
C30 C25 C26 120.0(4)
C30 C25 C24 121.1(5)
C26 C25 C24 118.8(4)
C27 C26 C25 120.3(5)
C26 C27 C28 117.8(5)
C27 C28 C29 123.0(5)
C27 C28 Cl2 117.5(4)
C29 C28 Cl2 119.4(4)
C30 C29 C28 119.4(5)
C29 C30 C25 119.4(5)

loop_
_geom_bond_atom_site_label_1
_geom_bond_atom_site_label_2
_geom_bond_distance
Cl1 C20 1.736(5)
Cl2 C28 1.716(5)
O1 C2 1.247(6)
O2 C13 1.230(6)
O3 C7 1.228(5)
O4 C10 1.226(5)
C1 C14 1.352(7)
C1 C2 1.456(7)
C2 C3 1.539(7)
C3 C4 1.334(7)
C3 C12 1.524(6)
C4 C5 1.552(6)
C5 C17 1.513(6)
C5 C6 1.592(6)
C6 C23 1.482(6)
C6 C11 1.571(6)
C6 C7 1.581(7)
C7 C8 1.446(6)
C8 C9 1.348(7)
C9 C15 1.468(7)
C9 C10 1.527(7)
C10 C11 1.503(6)
C11 C12 1.566(6)
C12 C13 1.509(7)
C13 C14 1.535(7)
C14 C16 1.506(7)
C17 C18 1.369(6)
C17 C22 1.421(7)
C18 C19 1.381(7)
C19 C20 1.401(7)
C20 C21 1.360(7)
C21 C22 1.371(7)
C23 C24 1.329(7)
C24 C25 1.449(6)
C25 C30 1.395(7)
C25 C26 1.412(7)
C26 C27 1.363(7)
C27 C28 1.376(8)
C28 C29 1.383(8)
C29 C30 1.353(7)
